data_1524676
loop_
_publ_author_name
'Khan, Y.'

_publ_section_title
;
 Intermetallic compounds in the cobalt-rich part of the R-Co systems (R=
 Ce, La, Ce - La)
;
_journal_name_full 'Journal of the Less-Common Metals'
_journal_page_first 191
_journal_page_last 2001
_journal_volume 34
_journal_year 1974
_chemical_formula_sum 'Ce0.91 Co5.36'
_space_group_IT_number 191
_symmetry_space_group_name_Hall '-P 6 2'
_symmetry_space_group_name_H-M 'P 6/m m m'
_cell_angle_alpha 90
_cell_angle_beta 90
_cell_angle_gamma 120
_cell_formula_units_Z 1
_cell_length_a 4.927
_cell_length_b 4.927
_cell_length_c 4.045
_cell_volume 85.038
_citation_journal_id_ASTM JCOMAH
_cod_data_source_file Khan_JCOMAH_1974_725.cif
_cod_data_source_block Ce0.91Co5.36
_cod_original_cell_volume 85.03825
_cod_database_code 1524676

loop_
_symmetry_equiv_pos_as_xyz
x,y,z
x-y,x,z
-y,x-y,z
-x,-y,z
-x+y,-x,z
y,-x+y,z
-y,-x,-z
x-y,-y,-z
x,x-y,-z
y,x,-z
-x+y,y,-z
-x,-x+y,-z
-x,-y,-z
-x+y,-x,-z
y,-x+y,-z
x,y,-z
x-y,x,-z
-y,x-y,-z
y,x,z
-x+y,y,z
-x,-x+y,z
-y,-x,z
x-y,-y,z
x,x-y,z

loop_
_atom_site_label
_atom_site_type_symbol
_atom_site_fract_x
_atom_site_fract_y
_atom_site_fract_z
_atom_site_occupancy
_atom_site_U_iso_or_equiv
Ce1 Ce 0 0 0 0.91 0.0
Co2 Co 0 0 0.296 0.18 0.0
Co3 Co 0.5 0 0.5 1 0.0
Co1 Co 0.3333 0.6667 0 1 0.0
